data_4083441
loop_
_publ_author_name
'Marquet, Nicolas'
'Kirillov, Evgueni'
'Roisnel, Thierry'
'Razavi, Abbas'
'Carpentier, Jean-Fran\,cois'

_publ_section_title
;
 Group 4 Metal Complexes of Fluorous (Di)Alkoxide-(Di)Imino Ligands:
 Synthesis, Structure, Olefin Polymerization Catalysis, and Decomposition
 Pathways
;
_journal_issue 2
_journal_name_full Organometallics
_journal_page_first 606
_journal_paper_doi 10.1021/om8009409
_journal_volume 28
_journal_year 2009
_chemical_compound_source 'synthesis as described'
_chemical_formula_moiety 'C34 H25 Cl3 F12 N2 O2 Ti'
_chemical_formula_sum 'C34 H25 Cl3 F12 N2 O2 Ti'
_chemical_formula_weight 875.81
_chemical_name_systematic
;
 ?
;
_space_group_IT_number 14
_symmetry_cell_setting monoclinic
_symmetry_Int_Tables_number 14
_symmetry_space_group_name_Hall '-P 2ybc'
_symmetry_space_group_name_H-M 'P 1 21/c 1'
_atom_sites_solution_hydrogens geom
_atom_sites_solution_primary direct
_atom_sites_solution_secondary difmap
_audit_conform_dict_location ftp://ftp.iucr.org/pub/cif_core.dic
_audit_conform_dict_name cif_core.dic
_audit_conform_dict_version 2.3
_audit_creation_date 2008-09-16T12:15:24-00:00
_audit_creation_method 'WinGX routine CIF_UPDATE'
_cell_angle_alpha 90
_cell_angle_beta 98.770(1)
_cell_angle_gamma 90
_cell_formula_units_Z 4
_cell_length_a 11.4485(1)
_cell_length_b 14.9684(1)
_cell_length_c 24.8484(2)
_cell_measurement_reflns_used 5750
_cell_measurement_temperature 100(2)
_cell_measurement_theta_max 25.74
_cell_measurement_theta_min 2.5
_cell_measurement_wavelength 0.71073
_cell_volume 4208.38(6)
_computing_cell_refinement 'Bruker SMART'
_computing_data_collection 'Bruker SMART'
_computing_data_reduction 'Bruker SAINT'
_computing_molecular_graphics 'Ortep-3 for Windows (Farrugia, 1997)'
_computing_publication_material 'WinGX publication routines (Farrugia, 1999)'
_computing_structure_refinement 'SHELXL-97 (Sheldrick, 1997)'
_computing_structure_solution 'SIR97 (Altomare et al., 1999)'
_diffrn_ambient_temperature 100(2)
_diffrn_detector 'CCD plate'
_diffrn_measured_fraction_theta_full 0.994
_diffrn_measured_fraction_theta_max 0.994
_diffrn_measurement_device_type 'APEXII, Bruker-AXS'
_diffrn_measurement_method 'CCD rotation images, thin slices'
_diffrn_radiation_monochromator graphite
_diffrn_radiation_probe x-ray
_diffrn_radiation_type MoK\a
_diffrn_radiation_wavelength 0.71073
_diffrn_reflns_av_R_equivalents 0.0748
_diffrn_reflns_av_unetI/netI 0.0764
_diffrn_reflns_limit_h_max 14
_diffrn_reflns_limit_h_min -14
_diffrn_reflns_limit_k_max 19
_diffrn_reflns_limit_k_min -11
_diffrn_reflns_limit_l_max 32
_diffrn_reflns_limit_l_min -31
_diffrn_reflns_number 45695
_diffrn_reflns_theta_full 27.49
_diffrn_reflns_theta_max 27.49
_diffrn_reflns_theta_min 2.63
_exptl_absorpt_coefficient_mu 0.477
_exptl_absorpt_correction_T_max 0.967
_exptl_absorpt_correction_T_min 0.879
_exptl_absorpt_correction_type multi-scan
_exptl_absorpt_process_details
;
  [Sheldrick, G.M. (2002). SADABS Bruker AXS Inc., Madison, Wisconsin, USA]
;
_exptl_crystal_colour colorless
_exptl_crystal_density_diffrn 1.382
_exptl_crystal_density_method 'not measured'
_exptl_crystal_description stick
_exptl_crystal_F_000 1760
_exptl_crystal_size_max 0.25
_exptl_crystal_size_mid 0.09
_exptl_crystal_size_min 0.07
_platon_squeeze_details
;
;
_refine_diff_density_max 0.311
_refine_diff_density_min -0.329
_refine_diff_density_rms 0.075
_refine_ls_extinction_method none
_refine_ls_goodness_of_fit_ref 1.006
_refine_ls_hydrogen_treatment constr
_refine_ls_matrix_type full
_refine_ls_number_parameters 487
_refine_ls_number_reflns 9605
_refine_ls_number_restraints 0
_refine_ls_restrained_S_all 1.006
_refine_ls_R_factor_all 0.0795
_refine_ls_R_factor_gt 0.0464
_refine_ls_shift/su_max 0
_refine_ls_shift/su_mean 0
_refine_ls_structure_factor_coef Fsqd
_refine_ls_weighting_details 'calc w=1/[\s^2^(Fo^2^)+(0.0489P)^2^+0.0000P] where P=(Fo^2^+2Fc^2^)/3'
_refine_ls_weighting_scheme calc
_refine_ls_wR_factor_gt 0.1001
_refine_ls_wR_factor_ref 0.1095
_reflns_number_gt 6532
_reflns_number_total 9605
_reflns_threshold_expression >2sigma(I)
_cod_data_source_file complex6_NM23_sq_100K_APEX_13nov06_archive.cif
_cod_data_source_block sq
_cod_original_sg_symbol_H-M 'P 21/c'
_cod_database_code 4083441

loop_
_symmetry_equiv_pos_as_xyz
'x, y, z'
'-x, y+1/2, -z+1/2'
'-x, -y, -z'
'x, -y-1/2, z-1/2'

loop_
_atom_site_label
_atom_site_type_symbol
_atom_site_fract_x
_atom_site_fract_y
_atom_site_fract_z
_atom_site_U_iso_or_equiv
_atom_site_adp_type
_atom_site_occupancy
_atom_site_calc_flag
_atom_site_refinement_flags
Ti1 Ti 0.38399(4) 0.17923(3) 0.422537(18) 0.01287(11) Uani 1 d .
Cl1 Cl 0.18212(6) 0.15917(4) 0.38761(3) 0.02042(15) Uani 1 d .
Cl2 Cl 0.56915(6) 0.21129(4) 0.47276(3) 0.01959(15) Uani 1 d .
Cl3 Cl 0.33992(6) 0.09584(4) 0.49888(2) 0.01854(15) Uani 1 d .
N11 N 0.31841(18) 0.30590(13) 0.46101(8) 0.0129(4) Uani 1 d .
C11 C 0.3196(2) 0.30944(15) 0.51953(10) 0.0140(5) Uani 1 d .
C12 C 0.4228(2) 0.32930(16) 0.55431(10) 0.0181(6) Uani 1 d .
H12 H 0.4935 0.342 0.5401 0.022 Uiso 1 calc R
C13 C 0.4218(3) 0.33048(17) 0.61042(11) 0.0244(6) Uani 1 d .
H13 H 0.4919 0.3448 0.6345 0.029 Uiso 1 calc R
C14 C 0.3190(3) 0.31085(18) 0.63105(11) 0.0265(7) Uani 1 d .
H14 H 0.319 0.3113 0.6693 0.032 Uiso 1 calc R
C15 C 0.2162(3) 0.29056(18) 0.59607(11) 0.0259(7) Uani 1 d .
H15 H 0.1458 0.2774 0.6104 0.031 Uiso 1 calc R
C16 C 0.2160(2) 0.28947(16) 0.54013(11) 0.0197(6) Uani 1 d .
H16 H 0.1457 0.2752 0.5161 0.024 Uiso 1 calc R
C20 C 0.2712(2) 0.37234(15) 0.43281(10) 0.0141(5) Uani 1 d .
C21 C 0.2200(2) 0.45410(15) 0.45529(10) 0.0144(5) Uani 1 d .
C22 C 0.2885(2) 0.51241(16) 0.49090(10) 0.0183(6) Uani 1 d .
H22 H 0.3685 0.4979 0.5042 0.022 Uiso 1 calc R
C23 C 0.2405(3) 0.59155(17) 0.50706(11) 0.0248(6) Uani 1 d .
H23 H 0.2879 0.6313 0.531 0.03 Uiso 1 calc R
C24 C 0.1231(3) 0.61235(17) 0.48814(12) 0.0264(7) Uani 1 d .
H24 H 0.0901 0.6662 0.4994 0.032 Uiso 1 calc R
C25 C 0.0540(3) 0.55495(18) 0.45290(12) 0.0260(7) Uani 1 d .
H25 H -0.0264 0.5691 0.4403 0.031 Uiso 1 calc R
C26 C 0.1028(2) 0.47604(17) 0.43585(11) 0.0196(6) Uani 1 d .
H26 H 0.056 0.4374 0.411 0.024 Uiso 1 calc R
C27 C 0.2573(2) 0.37157(17) 0.37121(10) 0.0166(6) Uani 1 d .
H27A H 0.238 0.4329 0.3578 0.02 Uiso 1 calc R
H27B H 0.1893 0.3329 0.3572 0.02 Uiso 1 calc R
O31 O 0.40606(15) 0.25731(10) 0.36803(7) 0.0154(4) Uani 1 d .
C31 C 0.3656(2) 0.33903(15) 0.34735(10) 0.0151(5) Uani 1 d .
C32 C 0.3297(2) 0.32801(16) 0.28516(10) 0.0182(6) Uani 1 d .
C33 C 0.4681(2) 0.40748(17) 0.35910(10) 0.0187(6) Uani 1 d .
F31 F 0.25135(13) 0.26172(9) 0.27414(6) 0.0222(3) Uani 1 d .
F32 F 0.42166(14) 0.30885(10) 0.25941(6) 0.0254(4) Uani 1 d .
F33 F 0.27851(14) 0.40236(10) 0.26169(6) 0.0272(4) Uani 1 d .
F34 F 0.56774(13) 0.37750(10) 0.34381(6) 0.0285(4) Uani 1 d .
F35 F 0.44090(14) 0.48545(9) 0.33373(6) 0.0281(4) Uani 1 d .
F36 F 0.49143(14) 0.42536(10) 0.41248(6) 0.0272(4) Uani 1 d .
O41 O 0.43349(15) 0.07866(11) 0.39064(6) 0.0158(4) Uani 1 d .
C41 C 0.4827(2) 0.02264(16) 0.35639(10) 0.0155(5) Uani 1 d .
C42 C 0.6129(2) 0.04987(17) 0.35712(11) 0.0209(6) Uani 1 d .
C43 C 0.4131(3) 0.03360(17) 0.29886(10) 0.0209(6) Uani 1 d .
F41 F 0.29899(13) 0.01183(11) 0.29895(6) 0.0277(4) Uani 1 d .
F42 F 0.45336(14) -0.02051(10) 0.26235(6) 0.0280(4) Uani 1 d .
F43 F 0.41588(15) 0.11663(10) 0.27965(6) 0.0293(4) Uani 1 d .
F44 F 0.66602(15) 0.00157(12) 0.32217(7) 0.0402(5) Uani 1 d .
F45 F 0.62365(14) 0.13567(10) 0.34445(6) 0.0309(4) Uani 1 d .
F46 F 0.67514(13) 0.03751(10) 0.40638(6) 0.0245(4) Uani 1 d .
C50 C 0.4790(2) -0.07638(16) 0.37520(10) 0.0156(5) Uani 1 d .
H50A H 0.5112 -0.1143 0.3483 0.019 Uiso 1 calc R
H50B H 0.5321 -0.0826 0.4104 0.019 Uiso 1 calc R
C51 C 0.3583(2) -0.11211(16) 0.38214(10) 0.0150(5) Uani 1 d .
C52 C 0.3147(2) -0.19499(16) 0.35374(10) 0.0165(6) Uani 1 d .
C53 C 0.3311(2) -0.21045(18) 0.30022(11) 0.0214(6) Uani 1 d .
H53 H 0.366 -0.1656 0.2808 0.026 Uiso 1 calc R
C54 C 0.2967(3) -0.29113(18) 0.27505(11) 0.0263(7) Uani 1 d .
H54 H 0.3064 -0.3007 0.2382 0.032 Uiso 1 calc R
C55 C 0.2486(3) -0.35710(18) 0.30329(12) 0.0273(7) Uani 1 d .
H55 H 0.2257 -0.4123 0.286 0.033 Uiso 1 calc R
C56 C 0.2336(3) -0.34330(18) 0.35687(12) 0.0271(7) Uani 1 d .
H56 H 0.2011 -0.3894 0.3763 0.033 Uiso 1 calc R
C57 C 0.2656(2) -0.26230(17) 0.38257(11) 0.0211(6) Uani 1 d .
H57 H 0.2544 -0.2528 0.4192 0.025 Uiso 1 calc R
N60 N 0.30008(18) -0.07142(13) 0.41604(8) 0.0162(5) Uani 1 d .
H60 H 0.3394 -0.0309 0.4372 0.019 Uiso 1 calc R
C61 C 0.1779(2) -0.08515(16) 0.42298(11) 0.0177(6) Uani 1 d .
C62 C 0.0912(2) -0.07775(18) 0.37813(11) 0.0243(6) Uani 1 d .
H62 H 0.1112 -0.0686 0.3428 0.029 Uiso 1 calc R
C63 C -0.0267(3) -0.08407(19) 0.38589(13) 0.0301(7) Uani 1 d .
H63 H -0.0877 -0.0793 0.3555 0.036 Uiso 1 calc R
C64 C -0.0557(3) -0.09719(18) 0.43736(12) 0.0282(7) Uani 1 d .
H64 H -0.1362 -0.1008 0.4423 0.034 Uiso 1 calc R
C65 C 0.0325(3) -0.10500(17) 0.48149(12) 0.0257(7) Uani 1 d .
H65 H 0.0125 -0.1152 0.5167 0.031 Uiso 1 calc R
C66 C 0.1516(2) -0.09801(16) 0.47478(11) 0.0216(6) Uani 1 d .
H66 H 0.2127 -0.102 0.5052 0.026 Uiso 1 calc R

loop_
_atom_site_aniso_label
_atom_site_aniso_U_11
_atom_site_aniso_U_22
_atom_site_aniso_U_33
_atom_site_aniso_U_23
_atom_site_aniso_U_13
_atom_site_aniso_U_12
Ti1 0.0162(3) 0.0109(2) 0.0115(2) 0.00061(18) 0.00214(18) 0.00032(18)
Cl1 0.0178(3) 0.0182(3) 0.0242(4) 0.0010(3) 0.0001(3) -0.0027(3)
Cl2 0.0173(3) 0.0198(3) 0.0203(3) -0.0021(3) -0.0014(3) 0.0008(3)
Cl3 0.0290(4) 0.0139(3) 0.0137(3) 0.0014(2) 0.0063(3) -0.0011(3)
N11 0.0137(11) 0.0160(11) 0.0089(10) 0.0002(8) 0.0016(8) -0.0029(8)
C11 0.0218(15) 0.0076(11) 0.0123(13) 0.0005(10) 0.0017(11) 0.0012(10)
C12 0.0191(15) 0.0160(13) 0.0189(14) 0.0001(11) 0.0017(11) 0.0025(11)
C13 0.0347(18) 0.0199(14) 0.0162(14) -0.0023(11) -0.0041(12) 0.0054(12)
C14 0.0431(19) 0.0222(15) 0.0142(14) 0.0010(11) 0.0048(13) 0.0067(13)
C15 0.0338(18) 0.0230(15) 0.0232(16) 0.0017(12) 0.0110(13) 0.0022(12)
C16 0.0244(16) 0.0150(13) 0.0205(14) -0.0012(11) 0.0063(12) -0.0007(11)
C20 0.0127(13) 0.0122(12) 0.0168(13) -0.0014(10) 0.0003(11) -0.0040(10)
C21 0.0183(14) 0.0116(12) 0.0136(13) 0.0027(10) 0.0034(11) 0.0001(10)
C22 0.0180(14) 0.0176(13) 0.0199(14) 0.0000(11) 0.0043(11) -0.0014(11)
C23 0.0304(17) 0.0175(14) 0.0280(16) -0.0070(12) 0.0089(13) -0.0041(12)
C24 0.0325(18) 0.0151(13) 0.0353(18) -0.0017(12) 0.0165(14) 0.0032(12)
C25 0.0201(16) 0.0232(15) 0.0357(17) 0.0035(13) 0.0071(13) 0.0068(12)
C26 0.0185(15) 0.0185(13) 0.0223(15) 0.0017(11) 0.0044(12) 0.0001(11)
C27 0.0183(14) 0.0154(13) 0.0160(14) 0.0024(10) 0.0021(11) 0.0030(10)
O31 0.0191(10) 0.0130(8) 0.0145(9) 0.0029(7) 0.0035(7) 0.0016(7)
C31 0.0185(14) 0.0124(12) 0.0141(13) 0.0004(10) 0.0018(11) -0.0011(10)
C32 0.0235(15) 0.0168(13) 0.0148(14) 0.0035(11) 0.0039(11) -0.0014(11)
C33 0.0191(15) 0.0186(13) 0.0191(15) 0.0018(11) 0.0051(12) -0.0005(11)
F31 0.0264(9) 0.0230(8) 0.0161(8) -0.0030(6) -0.0004(7) -0.0066(7)
F32 0.0302(9) 0.0302(9) 0.0183(8) -0.0005(7) 0.0115(7) 0.0000(7)
F33 0.0419(10) 0.0221(8) 0.0168(8) 0.0084(7) 0.0020(7) 0.0069(7)
F34 0.0216(9) 0.0303(9) 0.0349(10) -0.0027(7) 0.0088(7) -0.0049(7)
F35 0.0367(10) 0.0140(8) 0.0336(10) 0.0047(7) 0.0051(8) -0.0060(7)
F36 0.0286(9) 0.0311(9) 0.0213(9) -0.0039(7) 0.0018(7) -0.0131(7)
O41 0.0208(10) 0.0151(9) 0.0120(9) -0.0008(7) 0.0041(7) 0.0022(7)
C41 0.0205(15) 0.0147(12) 0.0119(13) -0.0018(10) 0.0047(11) -0.0007(10)
C42 0.0252(16) 0.0205(14) 0.0185(15) -0.0010(11) 0.0084(12) -0.0010(12)
C43 0.0298(17) 0.0186(14) 0.0151(14) -0.0001(11) 0.0059(12) 0.0036(12)
F41 0.0231(9) 0.0404(10) 0.0177(8) 0.0002(7) -0.0027(7) 0.0018(7)
F42 0.0450(11) 0.0256(9) 0.0148(8) -0.0036(7) 0.0089(7) 0.0044(7)
F43 0.0491(11) 0.0205(8) 0.0174(8) 0.0041(7) 0.0021(8) 0.0046(7)
F44 0.0300(10) 0.0522(11) 0.0431(11) -0.0227(9) 0.0205(9) -0.0064(8)
F45 0.0322(10) 0.0289(9) 0.0328(10) 0.0107(7) 0.0087(8) -0.0058(7)
F46 0.0192(8) 0.0280(9) 0.0258(9) 0.0041(7) 0.0014(7) -0.0040(7)
C50 0.0145(14) 0.0159(13) 0.0162(13) -0.0013(10) 0.0012(11) 0.0022(10)
C51 0.0179(14) 0.0152(12) 0.0112(13) 0.0047(10) -0.0001(11) 0.0036(10)
C52 0.0139(14) 0.0150(13) 0.0205(14) -0.0010(10) 0.0023(11) 0.0023(10)
C53 0.0233(16) 0.0213(14) 0.0200(15) -0.0003(11) 0.0040(12) 0.0004(11)
C54 0.0323(17) 0.0263(15) 0.0194(15) -0.0070(12) 0.0007(13) 0.0032(13)
C55 0.0349(18) 0.0160(14) 0.0291(17) -0.0080(12) -0.0013(14) -0.0006(12)
C56 0.0358(18) 0.0156(13) 0.0303(17) 0.0005(12) 0.0063(14) -0.0038(12)
C57 0.0275(16) 0.0178(13) 0.0182(14) -0.0014(11) 0.0046(12) 0.0009(11)
N60 0.0183(12) 0.0148(11) 0.0154(11) -0.0039(9) 0.0021(9) -0.0026(9)
C61 0.0171(14) 0.0127(12) 0.0247(15) -0.0032(11) 0.0073(12) 0.0009(10)
C62 0.0245(16) 0.0265(15) 0.0221(15) 0.0010(12) 0.0043(13) -0.0009(12)
C63 0.0184(16) 0.0323(17) 0.0386(19) 0.0016(14) 0.0008(14) -0.0017(13)
C64 0.0209(16) 0.0244(15) 0.0412(19) -0.0026(13) 0.0108(14) -0.0003(12)
C65 0.0312(18) 0.0200(14) 0.0302(17) -0.0048(12) 0.0179(14) -0.0022(12)
C66 0.0285(17) 0.0180(14) 0.0195(15) -0.0034(11) 0.0075(12) -0.0001(11)

loop_
_atom_type_symbol
_atom_type_description
_atom_type_scat_dispersion_real
_atom_type_scat_dispersion_imag
_atom_type_scat_source
C C 0.0033 0.0016 'International Tables Vol C Tables 4.2.6.8 and 6.1.1.4'
H H 0 0 'International Tables Vol C Tables 4.2.6.8 and 6.1.1.4'
N N 0.0061 0.0033 'International Tables Vol C Tables 4.2.6.8 and 6.1.1.4'
O O 0.0106 0.006 'International Tables Vol C Tables 4.2.6.8 and 6.1.1.4'
F F 0.0171 0.0103 'International Tables Vol C Tables 4.2.6.8 and 6.1.1.4'
Cl Cl 0.1484 0.1585 'International Tables Vol C Tables 4.2.6.8 and 6.1.1.4'
Ti Ti 0.2776 0.4457 'International Tables Vol C Tables 4.2.6.8 and 6.1.1.4'

loop_
_geom_angle_atom_site_label_1
_geom_angle_atom_site_label_2
_geom_angle_atom_site_label_3
_geom_angle
O41 Ti1 O31 96.75(7)
O41 Ti1 N11 178.72(8)
O31 Ti1 N11 82.66(7)
O41 Ti1 Cl2 94.85(6)
O31 Ti1 Cl2 92.72(6)
N11 Ti1 Cl2 86.32(5)
O41 Ti1 Cl1 94.97(6)
O31 Ti1 Cl1 92.69(6)
N11 Ti1 Cl1 83.94(5)
Cl2 Ti1 Cl1 168.16(3)
O41 Ti1 Cl3 91.78(5)
O31 Ti1 Cl3 171.32(6)
N11 Ti1 Cl3 88.78(5)
Cl2 Ti1 Cl3 88.14(3)
Cl1 Ti1 Cl3 84.95(3)
C20 N11 C11 117.1(2)
C20 N11 Ti1 123.17(16)
C11 N11 Ti1 119.49(14)
C12 C11 C16 120.6(2)
C12 C11 N11 120.6(2)
C16 C11 N11 118.8(2)
C11 C12 C13 119.3(3)
C11 C12 H12 120.4
C13 C12 H12 120.4
C14 C13 C12 120.3(3)
C14 C13 H13 119.9
C12 C13 H13 119.9
C13 C14 C15 120.2(3)
C13 C14 H14 119.9
C15 C14 H14 119.9
C14 C15 C16 120.1(3)
C14 C15 H15 120
C16 C15 H15 120
C15 C16 C11 119.5(3)
C15 C16 H16 120.2
C11 C16 H16 120.2
N11 C20 C21 125.6(2)
N11 C20 C27 121.0(2)
C21 C20 C27 113.3(2)
C26 C21 C22 119.4(2)
C26 C21 C20 118.2(2)
C22 C21 C20 122.2(2)
C23 C22 C21 120.5(2)
C23 C22 H22 119.8
C21 C22 H22 119.8
C24 C23 C22 119.8(3)
C24 C23 H23 120.1
C22 C23 H23 120.1
C25 C24 C23 120.3(2)
C25 C24 H24 119.8
C23 C24 H24 119.8
C24 C25 C26 119.9(3)
C24 C25 H25 120
C26 C25 H25 120
C21 C26 C25 120.1(2)
C21 C26 H26 120
C25 C26 H26 120
C20 C27 C31 115.3(2)
C20 C27 H27A 108.5
C31 C27 H27A 108.5
C20 C27 H27B 108.5
C31 C27 H27B 108.5
H27A C27 H27B 107.5
C31 O31 Ti1 139.77(15)
O31 C31 C27 112.54(19)
O31 C31 C32 107.50(19)
C27 C31 C32 108.2(2)
O31 C31 C33 108.3(2)
C27 C31 C33 110.5(2)
C32 C31 C33 109.7(2)
F31 C32 F32 107.1(2)
F31 C32 F33 106.9(2)
F32 C32 F33 106.88(19)
F31 C32 C31 110.60(19)
F32 C32 C31 113.0(2)
F33 C32 C31 112.1(2)
F34 C33 F36 107.4(2)
F34 C33 F35 107.9(2)
F36 C33 F35 106.8(2)
F34 C33 C31 112.3(2)
F36 C33 C31 110.4(2)
F35 C33 C31 111.8(2)
C41 O41 Ti1 162.22(15)
O41 C41 C43 107.9(2)
O41 C41 C42 108.5(2)
C43 C41 C42 110.3(2)
O41 C41 C50 111.23(19)
C43 C41 C50 110.3(2)
C42 C41 C50 108.6(2)
F46 C42 F45 107.2(2)
F46 C42 F44 106.7(2)
F45 C42 F44 107.4(2)
F46 C42 C41 110.8(2)
F45 C42 C41 112.1(2)
F44 C42 C41 112.4(2)
F43 C43 F41 107.6(2)
F43 C43 F42 106.8(2)
F41 C43 F42 106.7(2)
F43 C43 C41 113.3(2)
F41 C43 C41 109.8(2)
F42 C43 C41 112.3(2)
C51 C50 C41 115.9(2)
C51 C50 H50A 108.3
C41 C50 H50A 108.3
C51 C50 H50B 108.3
C41 C50 H50B 108.3
H50A C50 H50B 107.4
N60 C51 C52 122.2(2)
N60 C51 C50 118.3(2)
C52 C51 C50 119.3(2)
C53 C52 C57 119.5(2)
C53 C52 C51 120.8(2)
C57 C52 C51 119.5(2)
C54 C53 C52 120.3(3)
C54 C53 H53 119.8
C52 C53 H53 119.8
C55 C54 C53 120.2(3)
C55 C54 H54 119.9
C53 C54 H54 119.9
C54 C55 C56 120.2(3)
C54 C55 H55 119.9
C56 C55 H55 119.9
C55 C56 C57 120.5(3)
C55 C56 H56 119.7
C57 C56 H56 119.7
C56 C57 C52 119.3(2)
C56 C57 H57 120.4
C52 C57 H57 120.4
C51 N60 C61 127.5(2)
C51 N60 H60 116.2
C61 N60 H60 116.2
C62 C61 C66 122.2(2)
C62 C61 N60 118.8(2)
C66 C61 N60 118.9(2)
C61 C62 C63 118.4(3)
C61 C62 H62 120.8
C63 C62 H62 120.8
C64 C63 C62 120.7(3)
C64 C63 H63 119.6
C62 C63 H63 119.6
C65 C64 C63 119.9(3)
C65 C64 H64 120.1
C63 C64 H64 120.1
C64 C65 C66 120.4(3)
C64 C65 H65 119.8
C66 C65 H65 119.8
C61 C66 C65 118.4(3)
C61 C66 H66 120.8
C65 C66 H66 120.8

loop_
_geom_bond_atom_site_label_1
_geom_bond_atom_site_label_2
_geom_bond_distance
Ti1 O41 1.8309(16)
Ti1 O31 1.8354(16)
Ti1 N11 2.300(2)
Ti1 Cl2 2.3398(8)
Ti1 Cl1 2.3607(8)
Ti1 Cl3 2.3881(7)
N11 C20 1.287(3)
N11 C11 1.453(3)
C11 C12 1.386(4)
C11 C16 1.394(3)
C12 C13 1.396(4)
C12 H12 0.95
C13 C14 1.385(4)
C13 H13 0.95
C14 C15 1.386(4)
C14 H14 0.95
C15 C16 1.390(4)
C15 H15 0.95
C16 H16 0.95
C20 C21 1.501(3)
C20 C27 1.515(3)
C21 C26 1.394(4)
C21 C22 1.396(3)
C22 C23 1.390(4)
C22 H22 0.95
C23 C24 1.390(4)
C23 H23 0.95
C24 C25 1.386(4)
C24 H24 0.95
C25 C26 1.400(4)
C25 H25 0.95
C26 H26 0.95
C27 C31 1.533(3)
C27 H27A 0.99
C27 H27B 0.99
O31 C31 1.379(3)
C31 C32 1.546(3)
C31 C33 1.552(3)
C32 F31 1.337(3)
C32 F32 1.344(3)
C32 F33 1.348(3)
C33 F34 1.334(3)
C33 F36 1.340(3)
C33 F35 1.340(3)
O41 C41 1.376(3)
C41 C43 1.536(4)
C41 C42 1.542(4)
C41 C50 1.557(3)
C42 F46 1.332(3)
C42 F45 1.332(3)
C42 F44 1.345(3)
C43 F43 1.333(3)
C43 F41 1.346(3)
C43 F42 1.349(3)
C50 C51 1.516(3)
C50 H50A 0.99
C50 H50B 0.99
C51 N60 1.303(3)
C51 C52 1.476(3)
C52 C53 1.390(3)
C52 C57 1.403(3)
C53 C54 1.389(4)
C53 H53 0.95
C54 C55 1.374(4)
C54 H54 0.95
C55 C56 1.384(4)
C55 H55 0.95
C56 C57 1.393(4)
C56 H56 0.95
C57 H57 0.95
N60 C61 1.450(3)
N60 H60 0.88
C61 C62 1.379(4)
C61 C66 1.379(4)
C62 C63 1.395(4)
C62 H62 0.95
C63 C64 1.384(4)
C63 H63 0.95
C64 C65 1.377(4)
C64 H64 0.95
C65 C66 1.403(4)
C65 H65 0.95
C66 H66 0.95

loop_
_geom_torsion_atom_site_label_1
_geom_torsion_atom_site_label_2
_geom_torsion_atom_site_label_3
_geom_torsion_atom_site_label_4
_geom_torsion
O31 Ti1 N11 C20 28.43(19)
Cl2 Ti1 N11 C20 121.65(19)
Cl1 Ti1 N11 C20 -65.08(19)
Cl3 Ti1 N11 C20 -150.14(19)
O31 Ti1 N11 C11 -157.37(18)
Cl2 Ti1 N11 C11 -64.14(17)
Cl1 Ti1 N11 C11 109.12(17)
Cl3 Ti1 N11 C11 24.07(17)
C20 N11 C11 C12 -104.3(3)
Ti1 N11 C11 C12 81.1(2)
C20 N11 C11 C16 77.9(3)
Ti1 N11 C11 C16 -96.7(2)
C16 C11 C12 C13 -1.0(4)
N11 C11 C12 C13 -178.7(2)
C11 C12 C13 C14 0.8(4)
C12 C13 C14 C15 -0.5(4)
C13 C14 C15 C16 0.3(4)
C14 C15 C16 C11 -0.4(4)
C12 C11 C16 C15 0.8(4)
N11 C11 C16 C15 178.6(2)
C11 N11 C20 C21 1.6(3)
Ti1 N11 C20 C21 175.99(17)
C11 N11 C20 C27 -175.3(2)
Ti1 N11 C20 C27 -0.9(3)
N11 C20 C21 C26 -123.7(3)
C27 C20 C21 C26 53.4(3)
N11 C20 C21 C22 62.2(3)
C27 C20 C21 C22 -120.7(3)
C26 C21 C22 C23 0.2(4)
C20 C21 C22 C23 174.2(2)
C21 C22 C23 C24 0.8(4)
C22 C23 C24 C25 -0.6(4)
C23 C24 C25 C26 -0.6(4)
C22 C21 C26 C25 -1.3(4)
C20 C21 C26 C25 -175.6(2)
C24 C25 C26 C21 1.5(4)
N11 C20 C27 C31 -44.6(3)
C21 C20 C27 C31 138.2(2)
O41 Ti1 O31 C31 156.2(2)
N11 Ti1 O31 C31 -22.7(2)
Cl2 Ti1 O31 C31 -108.6(2)
Cl1 Ti1 O31 C31 60.8(2)
Ti1 O31 C31 C27 -10.7(3)
Ti1 O31 C31 C32 -129.8(2)
Ti1 O31 C31 C33 111.7(2)
C20 C27 C31 O31 52.3(3)
C20 C27 C31 C32 170.9(2)
C20 C27 C31 C33 -68.9(3)
O31 C31 C32 F31 55.1(3)
C27 C31 C32 F31 -66.7(2)
C33 C31 C32 F31 172.64(19)
O31 C31 C32 F32 -64.9(2)
C27 C31 C32 F32 173.29(19)
C33 C31 C32 F32 52.6(3)
O31 C31 C32 F33 174.27(19)
C27 C31 C32 F33 52.5(3)
C33 C31 C32 F33 -68.2(3)
O31 C31 C33 F34 50.0(3)
C27 C31 C33 F34 173.7(2)
C32 C31 C33 F34 -67.1(3)
O31 C31 C33 F36 -69.9(2)
C27 C31 C33 F36 53.8(3)
C32 C31 C33 F36 173.1(2)
O31 C31 C33 F35 171.39(19)
C27 C31 C33 F35 -64.9(3)
C32 C31 C33 F35 54.3(3)
O31 Ti1 O41 C41 12.6(5)
Cl2 Ti1 O41 C41 -80.7(5)
Cl1 Ti1 O41 C41 105.9(5)
Cl3 Ti1 O41 C41 -169.0(5)
Ti1 O41 C41 C43 -63.8(6)
Ti1 O41 C41 C42 55.7(6)
Ti1 O41 C41 C50 175.1(4)
O41 C41 C42 F46 64.3(3)
C43 C41 C42 F46 -177.7(2)
C50 C41 C42 F46 -56.7(3)
O41 C41 C42 F45 -55.4(3)
C43 C41 C42 F45 62.6(3)
C50 C41 C42 F45 -176.4(2)
O41 C41 C42 F44 -176.4(2)
C43 C41 C42 F44 -58.4(3)
C50 C41 C42 F44 62.6(3)
O41 C41 C43 F43 60.3(3)
C42 C41 C43 F43 -58.1(3)
C50 C41 C43 F43 -178.1(2)
O41 C41 C43 F41 -60.1(3)
C42 C41 C43 F41 -178.46(19)
C50 C41 C43 F41 61.6(3)
O41 C41 C43 F42 -178.6(2)
C42 C41 C43 F42 63.0(3)
C50 C41 C43 F42 -56.9(3)
O41 C41 C50 C51 55.0(3)
C43 C41 C50 C51 -64.6(3)
C42 C41 C50 C51 174.4(2)
C41 C50 C51 N60 -58.1(3)
C41 C50 C51 C52 126.4(2)
N60 C51 C52 C53 143.0(2)
C50 C51 C52 C53 -41.7(3)
N60 C51 C52 C57 -42.7(4)
C50 C51 C52 C57 132.6(2)
C57 C52 C53 C54 1.4(4)
C51 C52 C53 C54 175.7(2)
C52 C53 C54 C55 -1.5(4)
C53 C54 C55 C56 0.4(4)
C54 C55 C56 C57 0.7(4)
C55 C56 C57 C52 -0.7(4)
C53 C52 C57 C56 -0.3(4)
C51 C52 C57 C56 -174.7(2)
C52 C51 N60 C61 -14.8(4)
C50 C51 N60 C61 169.9(2)
C51 N60 C61 C62 -54.7(3)
C51 N60 C61 C66 130.4(3)
C66 C61 C62 C63 -0.4(4)
N60 C61 C62 C63 -175.0(2)
C61 C62 C63 C64 0.2(4)
C62 C63 C64 C65 -0.6(4)
C63 C64 C65 C66 1.2(4)
C62 C61 C66 C65 1.0(4)
N60 C61 C66 C65 175.6(2)
C64 C65 C66 C61 -1.4(4)

loop_
_platon_squeeze_void_nr
_platon_squeeze_void_average_x
_platon_squeeze_void_average_y
_platon_squeeze_void_average_z
_platon_squeeze_void_volume
_platon_squeeze_void_count_electrons
_platon_squeeze_void_content
1 0.000 -0.019 0.250 440 84 ' '
2 0.000 -0.005 0.750 440 85 ' '
